data_1512036
loop_
_publ_author_name
'Lv, Na'
'Xie, Meilan'
'Gu, Weibing'
'Ruan, Huanyang'
'Qiu, Song'
'Zhou, Chunshan'
'Cui, Zheng'

_publ_section_title
;
 Synthesis, Properties, and Structures of
 Functionalizedperi-Xanthenoxanthene
;
_journal_issue 10
_journal_name_full 'Organic Letters'
_journal_page_first 2382
_journal_paper_doi 10.1021/ol400790d
_journal_volume 15
_journal_year 2013
_chemical_formula_sum 'C36 H42 O2'
_chemical_formula_weight 506.70
_chemical_name_systematic
; 
 ? 
;
_space_group_IT_number 2
_symmetry_cell_setting triclinic
_symmetry_space_group_name_Hall '-P 1'
_symmetry_space_group_name_H-M 'P -1'
_atom_sites_solution_hydrogens geom
_atom_sites_solution_primary direct
_atom_sites_solution_secondary difmap
_audit_creation_method SHELXL-97
_cell_angle_alpha 87.313(3)
_cell_angle_beta 76.401(3)
_cell_angle_gamma 88.405(3)
_cell_formula_units_Z 1
_cell_length_a 7.5749(12)
_cell_length_b 9.3554(15)
_cell_length_c 9.7521(16)
_cell_measurement_reflns_used 1789
_cell_measurement_temperature 140(2)
_cell_measurement_theta_max 30.46
_cell_measurement_theta_min 2.77
_cell_volume 670.88(19)
_computing_cell_refinement 'Bruker SAINT'
_computing_data_collection 'Bruker APEX2'
_computing_data_reduction 'Bruker SAINT'
_computing_molecular_graphics 'Bruker SHELXTL'
_computing_publication_material 'Bruker SHELXTL'
_computing_structure_refinement 'SHELXL-97 (Sheldrick, 2008)'
_computing_structure_solution 'SHELXS-97 (Sheldrick, 2008)'
_diffrn_ambient_temperature 140(2)
_diffrn_measured_fraction_theta_full 0.985
_diffrn_measured_fraction_theta_max 0.985
_diffrn_measurement_device_type 'Bruker APEX-II CCD'
_diffrn_measurement_method '\f and \w scans'
_diffrn_radiation_monochromator graphite
_diffrn_radiation_source 'fine-focus sealed tube'
_diffrn_radiation_type MoK\a
_diffrn_radiation_wavelength 0.71073
_diffrn_reflns_av_R_equivalents 0.0234
_diffrn_reflns_av_sigmaI/netI 0.0431
_diffrn_reflns_limit_h_max 10
_diffrn_reflns_limit_h_min -10
_diffrn_reflns_limit_k_max 13
_diffrn_reflns_limit_k_min -11
_diffrn_reflns_limit_l_max 13
_diffrn_reflns_limit_l_min -13
_diffrn_reflns_number 6740
_diffrn_reflns_theta_full 30.49
_diffrn_reflns_theta_max 30.49
_diffrn_reflns_theta_min 2.15
_exptl_absorpt_coefficient_mu 0.075
_exptl_absorpt_correction_T_max 0.9962
_exptl_absorpt_correction_T_min 0.9851
_exptl_absorpt_correction_type multi-scan
_exptl_absorpt_process_details sadabs
_exptl_crystal_colour yellow
_exptl_crystal_density_diffrn 1.254
_exptl_crystal_density_method 'not measured'
_exptl_crystal_description block
_exptl_crystal_F_000 274
_exptl_crystal_size_max 0.20
_exptl_crystal_size_mid 0.15
_exptl_crystal_size_min 0.05
_refine_diff_density_max 0.540
_refine_diff_density_min -0.279
_refine_diff_density_rms 0.066
_refine_ls_extinction_method none
_refine_ls_goodness_of_fit_ref 1.047
_refine_ls_hydrogen_treatment constr
_refine_ls_matrix_type full
_refine_ls_number_parameters 173
_refine_ls_number_reflns 4031
_refine_ls_number_restraints 0
_refine_ls_restrained_S_all 1.047
_refine_ls_R_factor_all 0.0784
_refine_ls_R_factor_gt 0.0495
_refine_ls_shift/su_max 0.004
_refine_ls_shift/su_mean 0.000
_refine_ls_structure_factor_coef Fsqd
_refine_ls_weighting_details 'calc w=1/[\s^2^(Fo^2^)+(0.1008P)^2^+0.0752P] where P=(Fo^2^+2Fc^2^)/3'
_refine_ls_weighting_scheme calc
_refine_ls_wR_factor_gt 0.1425
_refine_ls_wR_factor_ref 0.1817
_reflns_number_gt 2718
_reflns_number_total 4031
_reflns_threshold_expression >2sigma(I)
_cod_data_source_file ol400790d_si_001.cif
_cod_data_source_block mo_dm12502_0m
_cod_depositor_comments
;
The following automatic conversions were performed:

'_symmetry_cell_setting' value 'Triclinic' changed to 'triclinic'
according to /home/saulius/struct/CIF-dictionaries/cif_core.dic
dictionary named 'cif_core.dic' version 2.3.1 from 2005-06-27.

Automatic conversion script
Id: cif_fix_values 1891 2012-01-12 08:04:46Z andrius 
;
_cod_original_sg_symbol_H-M P-1
_cod_database_code 1512036

loop_
_symmetry_equiv_pos_as_xyz
'x, y, z'
'-x, -y, -z'

loop_
_atom_site_label
_atom_site_type_symbol
_atom_site_fract_x
_atom_site_fract_y
_atom_site_fract_z
_atom_site_U_iso_or_equiv
_atom_site_adp_type
_atom_site_occupancy
_atom_site_symmetry_multiplicity
_atom_site_calc_flag
_atom_site_refinement_flags
O1 O 0.34940(12) 0.53593(9) 0.25747(9) 0.0156(2) Uani 1 1 d .
C1 C 0.41161(16) 0.39402(12) 0.24866(12) 0.0125(2) Uani 1 1 d .
C2 C 0.50260(15) 0.33818(12) 0.11755(12) 0.0121(2) Uani 1 1 d .
C3 C 0.53246(16) 0.42776(12) -0.00643(12) 0.0124(2) Uani 1 1 d .
C4 C 0.62062(16) 0.37724(13) -0.13457(12) 0.0129(2) Uani 1 1 d .
C5 C 0.68333(17) 0.23340(13) -0.14555(13) 0.0149(2) Uani 1 1 d .
H5 H 0.7446 0.1983 -0.2344 0.018 Uiso 1 1 calc R
C6 C 0.65431(16) 0.14493(12) -0.02576(13) 0.0149(3) Uani 1 1 d .
H6 H 0.6966 0.0484 -0.0335 0.018 Uiso 1 1 calc R
C7 C 0.56302(16) 0.19318(12) 0.10941(12) 0.0135(2) Uani 1 1 d .
C8 C 0.52815(17) 0.10779(13) 0.23628(13) 0.0161(3) Uani 1 1 d .
H8 H 0.5648 0.0098 0.2346 0.019 Uiso 1 1 calc R
C9 C 0.44155(17) 0.16580(13) 0.36189(13) 0.0166(3) Uani 1 1 d .
H9 H 0.4216 0.1062 0.4455 0.020 Uiso 1 1 calc R
C10 C 0.38058(16) 0.31062(13) 0.37241(12) 0.0142(2) Uani 1 1 d .
C11 C 0.28428(17) 0.37268(13) 0.51173(12) 0.0161(3) Uani 1 1 d .
H11A H 0.1586 0.3997 0.5067 0.019 Uiso 1 1 calc R
H11B H 0.3463 0.4615 0.5235 0.019 Uiso 1 1 calc R
C12 C 0.27580(17) 0.27465(13) 0.64221(12) 0.0170(3) Uani 1 1 d .
H12A H 0.4011 0.2487 0.6490 0.020 Uiso 1 1 calc R
H12B H 0.2142 0.1854 0.6311 0.020 Uiso 1 1 calc R
C13 C 0.17582(17) 0.34188(13) 0.77890(13) 0.0168(3) Uani 1 1 d .
H13A H 0.0537 0.3747 0.7693 0.020 Uiso 1 1 calc R
H13B H 0.2428 0.4270 0.7938 0.020 Uiso 1 1 calc R
C14 C 0.15502(17) 0.23960(13) 0.90808(12) 0.0157(3) Uani 1 1 d .
H14A H 0.2772 0.2078 0.9183 0.019 Uiso 1 1 calc R
H14B H 0.0894 0.1540 0.8927 0.019 Uiso 1 1 calc R
C15 C 0.05281(17) 0.30636(13) 1.04476(12) 0.0150(2) Uani 1 1 d .
H15A H 0.1205 0.3904 1.0612 0.018 Uiso 1 1 calc R
H15B H -0.0677 0.3410 1.0330 0.018 Uiso 1 1 calc R
C16 C 0.02564(17) 0.20492(13) 1.17436(13) 0.0161(3) Uani 1 1 d .
H16A H -0.0419 0.1205 1.1586 0.019 Uiso 1 1 calc R
H16B H 0.1458 0.1709 1.1875 0.019 Uiso 1 1 calc R
C17 C -0.07770(18) 0.27535(14) 1.30761(13) 0.0191(3) Uani 1 1 d .
H17A H -0.1976 0.3093 1.2940 0.023 Uiso 1 1 calc R
H17B H -0.0102 0.3601 1.3225 0.023 Uiso 1 1 calc R
C18 C -0.1066(2) 0.17656(18) 1.43942(15) 0.0307(3) Uani 1 1 d .
H18A H -0.1659 0.0892 1.4233 0.046 Uiso 1 1 calc R
H18B H -0.1834 0.2253 1.5194 0.046 Uiso 1 1 calc R
H18C H 0.0111 0.1516 1.4603 0.046 Uiso 1 1 calc R

loop_
_atom_site_aniso_label
_atom_site_aniso_U_11
_atom_site_aniso_U_22
_atom_site_aniso_U_33
_atom_site_aniso_U_23
_atom_site_aniso_U_13
_atom_site_aniso_U_12
O1 0.0234(5) 0.0121(4) 0.0095(4) 0.0013(3) -0.0005(3) 0.0021(3)
C1 0.0146(5) 0.0117(5) 0.0109(5) 0.0002(4) -0.0027(4) 0.0001(4)
C2 0.0132(5) 0.0121(5) 0.0108(5) -0.0002(4) -0.0026(4) -0.0003(4)
C3 0.0143(5) 0.0119(5) 0.0109(5) -0.0001(4) -0.0025(4) -0.0005(4)
C4 0.0154(5) 0.0130(5) 0.0097(5) 0.0007(4) -0.0018(4) -0.0007(4)
C5 0.0178(5) 0.0135(5) 0.0127(6) -0.0022(4) -0.0018(4) 0.0012(4)
C6 0.0177(5) 0.0124(5) 0.0142(6) -0.0006(4) -0.0028(4) 0.0010(4)
C7 0.0149(5) 0.0132(5) 0.0126(5) 0.0003(4) -0.0034(4) -0.0006(4)
C8 0.0204(6) 0.0130(5) 0.0141(6) 0.0011(4) -0.0027(4) 0.0010(4)
C9 0.0216(6) 0.0151(5) 0.0126(5) 0.0024(4) -0.0035(4) -0.0004(4)
C10 0.0167(5) 0.0140(5) 0.0113(5) 0.0006(4) -0.0024(4) -0.0011(4)
C11 0.0212(6) 0.0147(5) 0.0110(6) 0.0010(4) -0.0015(4) 0.0006(4)
C12 0.0217(6) 0.0173(6) 0.0109(5) 0.0011(4) -0.0021(4) 0.0011(5)
C13 0.0212(6) 0.0163(6) 0.0120(6) 0.0008(4) -0.0026(4) 0.0002(5)
C14 0.0204(6) 0.0147(5) 0.0110(5) 0.0006(4) -0.0022(4) 0.0003(4)
C15 0.0184(6) 0.0149(5) 0.0109(5) -0.0001(4) -0.0019(4) 0.0005(4)
C16 0.0199(6) 0.0151(5) 0.0127(6) 0.0009(4) -0.0030(4) 0.0004(4)
C17 0.0225(6) 0.0206(6) 0.0128(6) 0.0005(4) -0.0017(5) 0.0000(5)
C18 0.0364(8) 0.0384(8) 0.0150(7) 0.0073(6) -0.0027(6) -0.0030(7)

loop_
_atom_type_symbol
_atom_type_description
_atom_type_scat_dispersion_real
_atom_type_scat_dispersion_imag
_atom_type_scat_source
C C 0.0033 0.0016 'International Tables Vol C Tables 4.2.6.8 and 6.1.1.4'
H H 0.0000 0.0000 'International Tables Vol C Tables 4.2.6.8 and 6.1.1.4'
O O 0.0106 0.0060 'International Tables Vol C Tables 4.2.6.8 and 6.1.1.4'

loop_
_geom_angle_atom_site_label_1
_geom_angle_atom_site_label_2
_geom_angle_atom_site_label_3
_geom_angle
_geom_angle_site_symmetry_1
_geom_angle_site_symmetry_3
C4 O1 C1 118.66(9) 2_665 .
C10 C1 O1 117.36(10) . .
C10 C1 C2 121.56(11) . .
O1 C1 C2 121.08(10) . .
C3 C2 C1 119.64(10) . .
C3 C2 C7 119.73(11) . .
C1 C2 C7 120.64(11) . .
C4 C3 C2 121.05(10) . .
C4 C3 C3 121.13(13) . 2_665
C2 C3 C3 117.82(13) . 2_665
C3 C4 O1 121.68(10) . 2_665
C3 C4 C5 120.40(11) . .
O1 C4 C5 117.92(10) 2_665 .
C6 C5 C4 119.11(11) . .
C6 C5 H5 120.4 . .
C4 C5 H5 120.4 . .
C5 C6 C7 122.25(11) . .
C5 C6 H6 118.9 . .
C7 C6 H6 118.9 . .
C8 C7 C2 117.47(11) . .
C8 C7 C6 125.07(11) . .
C2 C7 C6 117.46(11) . .
C9 C8 C7 120.39(11) . .
C9 C8 H8 119.8 . .
C7 C8 H8 119.8 . .
C8 C9 C10 123.03(11) . .
C8 C9 H9 118.5 . .
C10 C9 H9 118.5 . .
C1 C10 C9 116.90(11) . .
C1 C10 C11 120.75(10) . .
C9 C10 C11 122.35(11) . .
C10 C11 C12 115.61(10) . .
C10 C11 H11A 108.4 . .
C12 C11 H11A 108.4 . .
C10 C11 H11B 108.4 . .
C12 C11 H11B 108.4 . .
H11A C11 H11B 107.4 . .
C11 C12 C13 113.34(10) . .
C11 C12 H12A 108.9 . .
C13 C12 H12A 108.9 . .
C11 C12 H12B 108.9 . .
C13 C12 H12B 108.9 . .
H12A C12 H12B 107.7 . .
C12 C13 C14 113.24(10) . .
C12 C13 H13A 108.9 . .
C14 C13 H13A 108.9 . .
C12 C13 H13B 108.9 . .
C14 C13 H13B 108.9 . .
H13A C13 H13B 107.7 . .
C13 C14 C15 113.24(10) . .
C13 C14 H14A 108.9 . .
C15 C14 H14A 108.9 . .
C13 C14 H14B 108.9 . .
C15 C14 H14B 108.9 . .
H14A C14 H14B 107.7 . .
C16 C15 C14 114.16(10) . .
C16 C15 H15A 108.7 . .
C14 C15 H15A 108.7 . .
C16 C15 H15B 108.7 . .
C14 C15 H15B 108.7 . .
H15A C15 H15B 107.6 . .
C17 C16 C15 112.39(10) . .
C17 C16 H16A 109.1 . .
C15 C16 H16A 109.1 . .
C17 C16 H16B 109.1 . .
C15 C16 H16B 109.1 . .
H16A C16 H16B 107.9 . .
C16 C17 C18 113.65(11) . .
C16 C17 H17A 108.8 . .
C18 C17 H17A 108.8 . .
C16 C17 H17B 108.8 . .
C18 C17 H17B 108.8 . .
H17A C17 H17B 107.7 . .
C17 C18 H18A 109.5 . .
C17 C18 H18B 109.5 . .
H18A C18 H18B 109.5 . .
C17 C18 H18C 109.5 . .
H18A C18 H18C 109.5 . .
H18B C18 H18C 109.5 . .

loop_
_geom_bond_atom_site_label_1
_geom_bond_atom_site_label_2
_geom_bond_distance
_geom_bond_site_symmetry_2
O1 C4 1.3925(14) 2_665
O1 C1 1.3961(14) .
C1 C10 1.3816(16) .
C1 C2 1.4180(16) .
C2 C3 1.4150(16) .
C2 C7 1.4193(16) .
C3 C4 1.3698(16) .
C3 C3 1.426(2) 2_665
C4 O1 1.3925(14) 2_665
C4 C5 1.4149(16) .
C5 C6 1.3772(16) .
C5 H5 0.9500 .
C6 C7 1.4246(16) .
C6 H6 0.9500 .
C7 C8 1.4157(16) .
C8 C9 1.3748(17) .
C8 H8 0.9500 .
C9 C10 1.4196(17) .
C9 H9 0.9500 .
C10 C11 1.5164(16) .
C11 C12 1.5231(16) .
C11 H11A 0.9900 .
C11 H11B 0.9900 .
C12 C13 1.5243(16) .
C12 H12A 0.9900 .
C12 H12B 0.9900 .
C13 C14 1.5262(17) .
C13 H13A 0.9900 .
C13 H13B 0.9900 .
C14 C15 1.5271(16) .
C14 H14A 0.9900 .
C14 H14B 0.9900 .
C15 C16 1.5220(16) .
C15 H15A 0.9900 .
C15 H15B 0.9900 .
C16 C17 1.5195(17) .
C16 H16A 0.9900 .
C16 H16B 0.9900 .
C17 C18 1.5238(18) .
C17 H17A 0.9900 .
C17 H17B 0.9900 .
C18 H18A 0.9800 .
C18 H18B 0.9800 .
C18 H18C 0.9800 .

loop_
_geom_torsion_atom_site_label_1
_geom_torsion_atom_site_label_2
_geom_torsion_atom_site_label_3
_geom_torsion_atom_site_label_4
_geom_torsion
_geom_torsion_site_symmetry_1
_geom_torsion_site_symmetry_4
C4 O1 C1 C10 179.74(10) 2_665 .
C4 O1 C1 C2 -0.40(17) 2_665 .
C10 C1 C2 C3 -179.60(11) . .
O1 C1 C2 C3 0.55(18) . .
C10 C1 C2 C7 0.76(18) . .
O1 C1 C2 C7 -179.09(11) . .
C1 C2 C3 C4 179.70(11) . .
C7 C2 C3 C4 -0.65(18) . .
C1 C2 C3 C3 -0.4(2) . 2_665
C7 C2 C3 C3 179.27(13) . 2_665
C2 C3 C4 O1 179.85(10) . 2_665
C3 C3 C4 O1 -0.1(2) 2_665 2_665
C2 C3 C4 C5 0.24(18) . .
C3 C3 C4 C5 -179.68(14) 2_665 .
C3 C4 C5 C6 0.09(18) . .
O1 C4 C5 C6 -179.55(10) 2_665 .
C4 C5 C6 C7 0.00(18) . .
C3 C2 C7 C8 -179.39(10) . .
C1 C2 C7 C8 0.26(18) . .
C3 C2 C7 C6 0.71(17) . .
C1 C2 C7 C6 -179.64(11) . .
C5 C6 C7 C8 179.70(12) . .
C5 C6 C7 C2 -0.40(18) . .
C2 C7 C8 C9 -1.06(18) . .
C6 C7 C8 C9 178.84(11) . .
C7 C8 C9 C10 0.9(2) . .
O1 C1 C10 C9 178.92(11) . .
C2 C1 C10 C9 -0.93(18) . .
O1 C1 C10 C11 -0.61(17) . .
C2 C1 C10 C11 179.53(11) . .
C8 C9 C10 C1 0.11(19) . .
C8 C9 C10 C11 179.64(12) . .
C1 C10 C11 C12 -173.91(11) . .
C9 C10 C11 C12 6.58(18) . .
C10 C11 C12 C13 -179.38(10) . .
C11 C12 C13 C14 175.66(11) . .
C12 C13 C14 C15 -179.29(10) . .
C13 C14 C15 C16 178.32(10) . .
C14 C15 C16 C17 -179.59(10) . .
C15 C16 C17 C18 -179.81(11) . .
